data_7010065
loop_
_publ_author_name
'Sun, Bai-Wang'
'Gao, Song'
'Ma, Bao-Qing'
'Niu, De-Zhong'
'Wang, Zhe-Ming'

_publ_section_title
;
 Syntheses, structures and magnetic properties of three-dimensional
 co-ordination polymers constructed by dimer subunits
;
_journal_issue 22
_journal_name_full 'Journal of the Chemical Society, Dalton Transactions'
_journal_page_first 4187
_journal_paper_doi 10.1039/b005612j
_journal_year 2000
_chemical_formula_sum 'C9 H6 Mn N8 O'
_chemical_formula_weight 297.16
_chemical_name_systematic
; 
 ? 
;
_space_group_IT_number 14
_symmetry_cell_setting monoclinic
_symmetry_space_group_name_Hall '-P 2yn'
_symmetry_space_group_name_H-M 'P 1 21/n 1'
_atom_sites_solution_hydrogens geom
_atom_sites_solution_primary direct
_atom_sites_solution_secondary difmap
_audit_creation_method SHELXL-97
_cell_angle_alpha 90.00
_cell_angle_beta 94.795(2)
_cell_angle_gamma 90.00
_cell_formula_units_Z 4
_cell_length_a 9.8655(3)
_cell_length_b 12.1640(4)
_cell_length_c 10.5046(3)
_cell_measurement_reflns_used 22515
_cell_measurement_temperature 293(2)
_cell_measurement_theta_max 27.84
_cell_measurement_theta_min 3.40
_cell_volume 1256.18(7)
_computing_cell_refinement 'HKL Scalepack (Otwinowski & Minor, 1997)'
_computing_data_collection 'KappaCCD (Nonius B. V., 1998)'
_computing_data_reduction 'HKL Denzo (Otwinowski & Minor, 1997) & maXus (Mackay et al., 1998)'
_computing_molecular_graphics 'Bruker SHELXTL V5.1 (Sheldrick, 1998)'
_computing_publication_material 'SHELXL-97 (Sheldrick, 1997)'
_computing_structure_refinement 'SHELXL-97 (Sheldrick, 1997)'
_computing_structure_solution 'SHELXS-97 (Sheldrick, 1990)'
_diffrn_ambient_temperature 293(2)
_diffrn_detector_area_resol_mean 0.76
_diffrn_measured_fraction_theta_full 0.997
_diffrn_measured_fraction_theta_max 0.997
_diffrn_measurement_device_type 'NONIUS KappaCCD'
_diffrn_measurement_method CCD
_diffrn_radiation_monochromator graphite
_diffrn_radiation_source 'fine-focus sealed tube'
_diffrn_radiation_type MoK\a
_diffrn_radiation_wavelength 0.71073
_diffrn_reflns_av_R_equivalents 0.0300
_diffrn_reflns_av_sigmaI/netI 0.0230
_diffrn_reflns_limit_h_max 12
_diffrn_reflns_limit_h_min -12
_diffrn_reflns_limit_k_max 15
_diffrn_reflns_limit_k_min -15
_diffrn_reflns_limit_l_max 13
_diffrn_reflns_limit_l_min -13
_diffrn_reflns_number 22515
_diffrn_reflns_theta_full 27.84
_diffrn_reflns_theta_max 27.84
_diffrn_reflns_theta_min 3.40
_exptl_absorpt_coefficient_mu 1.056
_exptl_absorpt_correction_T_max 0.102
_exptl_absorpt_correction_T_min 0.985
_exptl_absorpt_correction_type empirical
_exptl_absorpt_process_details '(Blessing, 1995, 1997)'
_exptl_crystal_colour colourless
_exptl_crystal_density_diffrn 1.571
_exptl_crystal_density_method 'not measured'
_exptl_crystal_description polyhedral
_exptl_crystal_F_000 596
_exptl_crystal_size_max 0.25
_exptl_crystal_size_mid 0.25
_exptl_crystal_size_min 0.20
_refine_diff_density_max 0.537
_refine_diff_density_min -0.245
_refine_diff_density_rms 0.050
_refine_ls_extinction_coef 0.016(3)
_refine_ls_extinction_expression Fc^*^=kFc[1+0.001xFc^2^\l^3^/sin(2\q)]^-1/4^
_refine_ls_extinction_method SHELXL
_refine_ls_goodness_of_fit_ref 1.059
_refine_ls_hydrogen_treatment mixed
_refine_ls_matrix_type full
_refine_ls_number_parameters 173
_refine_ls_number_reflns 2970
_refine_ls_number_restraints 0
_refine_ls_restrained_S_all 1.059
_refine_ls_R_factor_all 0.0414
_refine_ls_R_factor_gt 0.0336
_refine_ls_shift/su_max 0.000
_refine_ls_shift/su_mean 0.000
_refine_ls_structure_factor_coef Fsqd
_refine_ls_weighting_details 'calc w=1/[\s^2^(Fo^2^)+(0.0468P)^2^+0.5263P] where P=(Fo^2^+2Fc^2^)/3'
_refine_ls_weighting_scheme calc
_refine_ls_wR_factor_gt 0.0889
_refine_ls_wR_factor_ref 0.0934
_reflns_number_gt 2565
_reflns_number_total 2970
_reflns_threshold_expression >2sigma(I)
_cod_data_source_file b005612j.txt
_cod_data_source_block Mn(apo)(N(CN)2)2
_cod_depositor_comments
;
The following automatic conversions were performed:
'_symmetry_cell_setting' value 'Monoclinic' changed to 'monoclinic'
according to '/home/saulius/struct/CIF-dictionaries/cif_core.dic'
dictionary named 'cif_core.dic' version 2.4.1 from 2010-06-29.

Automatic conversion script
Id: cif_fix_enum 1527 2010-12-29 10:47:43Z saulius 
;
_cod_original_sg_symbol_H-M ' P 2(1)/n '
_cod_database_code 7010065

loop_
_symmetry_equiv_pos_as_xyz
'x, y, z'
'-x+1/2, y+1/2, -z+1/2'
'-x, -y, -z'
'x-1/2, -y-1/2, z-1/2'

loop_
_atom_site_label
_atom_site_type_symbol
_atom_site_fract_x
_atom_site_fract_y
_atom_site_fract_z
_atom_site_U_iso_or_equiv
_atom_site_adp_type
_atom_site_occupancy
_atom_site_symmetry_multiplicity
_atom_site_calc_flag
_atom_site_refinement_flags
_atom_site_disorder_assembly
_atom_site_disorder_group
Mn1 Mn 0.01568(3) 0.03119(2) 0.33364(3) 0.03595(13) Uani 1 1 d . . .
O1 O -0.05337(14) 0.09406(10) 0.51631(13) 0.0408(3) Uani 1 1 d . . .
N1 N -0.08165(16) 0.20038(12) 0.54006(14) 0.0361(3) Uani 1 1 d . . .
N2 N -0.3047(2) 0.1609(2) 0.4944(3) 0.0792(7) Uani 1 1 d . . .
H1 H -0.3938 0.1799 0.4869 0.080 Uiso 1 1 d R . .
H2 H -0.2794 0.0897 0.4782 0.080 Uiso 1 1 d R . .
N3 N -0.0323(2) 0.18709(15) 0.2402(2) 0.0591(5) Uani 1 1 d . . .
N4 N -0.0832(2) 0.38234(15) 0.2200(2) 0.0648(6) Uani 1 1 d . . .
N5 N -0.3062(2) 0.46839(16) 0.2141(2) 0.0587(5) Uani 1 1 d . . .
N6 N 0.0880(2) -0.08100(15) 0.19111(19) 0.0561(5) Uani 1 1 d . . .
N7 N 0.0992(2) -0.25999(17) 0.0867(2) 0.0642(6) Uani 1 1 d . . .
N8 N 0.27747(19) -0.39895(16) 0.11428(19) 0.0543(5) Uani 1 1 d . . .
C1 C -0.2119(2) 0.23367(19) 0.5281(2) 0.0501(5) Uani 1 1 d . . .
C2 C -0.2362(3) 0.3477(2) 0.5552(2) 0.0647(7) Uani 1 1 d . . .
H3 H -0.3277 0.3767 0.5475 0.080 Uiso 1 1 d R . .
C3 C -0.1302(3) 0.4123(2) 0.5927(3) 0.0700(7) Uani 1 1 d . . .
H4 H -0.1476 0.4894 0.6142 0.080 Uiso 1 1 d R . .
C4 C 0.0003(3) 0.3752(2) 0.6036(3) 0.0713(7) Uani 1 1 d . . .
H5 H 0.0740 0.4256 0.6296 0.080 Uiso 1 1 d R . .
C5 C 0.0231(3) 0.26934(17) 0.5770(2) 0.0532(5) Uani 1 1 d . . .
H6 H 0.1152 0.2414 0.5831 0.080 Uiso 1 1 d R . .
C6 C -0.0627(2) 0.27753(17) 0.2315(2) 0.0463(5) Uani 1 1 d . . .
C7 C -0.2044(2) 0.42288(16) 0.2176(2) 0.0460(5) Uani 1 1 d . . .
C8 C 0.1011(2) -0.16562(17) 0.14535(19) 0.0463(5) Uani 1 1 d . . .
C9 C 0.1983(2) -0.33016(17) 0.10545(18) 0.0431(4) Uani 1 1 d . . .

loop_
_atom_site_aniso_label
_atom_site_aniso_U_11
_atom_site_aniso_U_22
_atom_site_aniso_U_33
_atom_site_aniso_U_23
_atom_site_aniso_U_13
_atom_site_aniso_U_12
Mn1 0.03866(18) 0.02363(16) 0.04548(19) -0.00055(10) 0.00300(12) 0.00024(10)
O1 0.0528(8) 0.0207(6) 0.0497(7) -0.0007(5) 0.0085(6) 0.0064(5)
N1 0.0447(8) 0.0225(7) 0.0417(8) 0.0000(6) 0.0069(6) 0.0044(6)
N2 0.0507(12) 0.0650(14) 0.120(2) -0.0144(14) -0.0015(12) 0.0097(10)
N3 0.0712(13) 0.0394(10) 0.0667(12) 0.0126(9) 0.0060(10) 0.0119(9)
N4 0.0492(10) 0.0356(9) 0.1091(17) 0.0052(10) 0.0024(10) 0.0062(8)
N5 0.0502(11) 0.0497(11) 0.0739(13) 0.0066(9) -0.0085(9) 0.0096(9)
N6 0.0668(12) 0.0413(10) 0.0611(11) -0.0079(8) 0.0099(9) 0.0073(9)
N7 0.0640(12) 0.0502(11) 0.0744(13) -0.0206(10) -0.0177(10) 0.0213(9)
N8 0.0490(10) 0.0502(10) 0.0640(11) -0.0056(9) 0.0067(8) 0.0143(8)
C1 0.0493(11) 0.0491(12) 0.0526(11) 0.0039(9) 0.0081(9) 0.0116(9)
C2 0.0774(17) 0.0571(14) 0.0623(14) 0.0089(11) 0.0230(12) 0.0284(13)
C3 0.108(2) 0.0376(12) 0.0681(15) -0.0020(11) 0.0270(15) 0.0044(14)
C4 0.101(2) 0.0393(12) 0.0741(16) -0.0111(11) 0.0131(15) -0.0149(13)
C5 0.0706(14) 0.0365(10) 0.0528(11) -0.0023(9) 0.0078(10) -0.0114(10)
C6 0.0483(11) 0.0421(11) 0.0481(11) 0.0050(8) 0.0022(9) 0.0055(9)
C7 0.0517(11) 0.0328(9) 0.0519(11) 0.0010(8) -0.0064(9) -0.0003(9)
C8 0.0490(11) 0.0443(11) 0.0453(10) -0.0018(8) 0.0022(8) 0.0095(9)
C9 0.0449(10) 0.0419(10) 0.0425(10) -0.0070(8) 0.0035(8) 0.0051(8)

loop_
_atom_type_symbol
_atom_type_description
_atom_type_scat_dispersion_real
_atom_type_scat_dispersion_imag
_atom_type_scat_source
C C 0.0033 0.0016 'International Tables Vol C Tables 4.2.6.8 and 6.1.1.4'
H H 0.0000 0.0000 'International Tables Vol C Tables 4.2.6.8 and 6.1.1.4'
N N 0.0061 0.0033 'International Tables Vol C Tables 4.2.6.8 and 6.1.1.4'
O O 0.0106 0.0060 'International Tables Vol C Tables 4.2.6.8 and 6.1.1.4'
Mn Mn 0.3368 0.7283 'International Tables Vol C Tables 4.2.6.8 and 6.1.1.4'

loop_
_geom_angle_atom_site_label_1
_geom_angle_atom_site_label_2
_geom_angle_atom_site_label_3
_geom_angle
_geom_angle_site_symmetry_1
_geom_angle_site_symmetry_3
_geom_angle_publ_flag
N3 Mn1 N6 107.87(8) . . y
N3 Mn1 O1 161.15(7) . 3_556 y
N6 Mn1 O1 90.75(6) . 3_556 y
N3 Mn1 N5 91.99(8) . 2_445 y
N6 Mn1 N5 88.93(8) . 2_445 y
O1 Mn1 N5 91.26(6) 3_556 2_445 y
N3 Mn1 O1 91.07(7) . . y
N6 Mn1 O1 160.92(6) . . y
O1 Mn1 O1 70.48(5) 3_556 . y
N5 Mn1 O1 88.10(7) 2_445 . y
N3 Mn1 N8 86.49(8) . 2 y
N6 Mn1 N8 93.52(8) . 2 y
O1 Mn1 N8 89.53(6) 3_556 2 y
N5 Mn1 N8 177.42(7) 2_445 2 y
O1 Mn1 N8 89.85(6) . 2 y
N1 O1 Mn1 123.75(11) . 3_556 y
N1 O1 Mn1 124.84(10) . . y
Mn1 O1 Mn1 109.52(5) 3_556 . y
C1 N1 O1 118.83(16) . . y
C1 N1 C5 122.57(18) . . y
O1 N1 C5 118.60(17) . . y
C6 N3 Mn1 157.6(2) . . y
C7 N4 C6 120.9(2) . . y
C7 N5 Mn1 166.13(19) . 2_455 y
C8 N6 Mn1 154.16(19) . . y
C9 N7 C8 121.7(2) . . y
C9 N8 Mn1 154.35(18) . 2_545 y
N2 C1 N1 117.8(2) . . y
N2 C1 C2 125.7(2) . . ?
N1 C1 C2 116.5(2) . . ?
C3 C2 C1 118.9(2) . . ?
C2 C3 C4 122.7(2) . . ?
C5 C4 C3 118.4(3) . . ?
C4 C5 N1 120.9(2) . . ?
N3 C6 N4 173.6(3) . . ?
N5 C7 N4 173.4(2) . . ?
N6 C8 N7 172.3(2) . . ?
N8 C9 N7 173.1(2) . . ?

loop_
_geom_bond_atom_site_label_1
_geom_bond_atom_site_label_2
_geom_bond_distance
_geom_bond_site_symmetry_2
_geom_bond_publ_flag
Mn1 N3 2.1692(18) . y
Mn1 N6 2.1889(18) . y
Mn1 O1 2.2014(13) 3_556 y
Mn1 N5 2.2212(19) 2_445 y
Mn1 O1 2.2248(13) . y
Mn1 N8 2.2359(18) 2 y
O1 N1 1.3507(18) . y
O1 Mn1 2.2014(13) 3_556 y
N1 C1 1.343(3) . y
N1 C5 1.362(3) . y
N2 C1 1.301(3) . y
N3 C6 1.142(3) . y
N4 C7 1.292(3) . y
N4 C6 1.295(3) . y
N5 C7 1.144(3) . y
N5 Mn1 2.2212(19) 2_455 y
N6 C8 1.148(3) . y
N7 C9 1.300(3) . y
N7 C8 1.302(3) . y
N8 C9 1.143(3) . y
N8 Mn1 2.2359(18) 2_545 y
C1 C2 1.440(3) . y
C2 C3 1.341(4) . y
C3 C4 1.359(4) . y
C4 C5 1.341(3) . y
